data_4335205
loop_
_publ_author_name
'Cl\'ement Camp'
'Julie Andrez'
'Jacques P\'ecaut'
'Marinella Mazzanti'

_publ_section_title
;
 Synthesis of Electron-Rich Uranium(IV) Complexes Supported by Tridentate
 Schiff Base Ligands and Their Multi-Electron Redox Chemistry
;
_journal_name_full 'Inorganic Chemistry'
_journal_page_first 7078
_journal_page_last 7086
_journal_paper_doi 10.1021/ic4006218
_journal_volume 52
_journal_year 2013
_chemical_formula_sum 'C47 H35 Cl2 N5 O2 U'
_chemical_formula_weight 1010.73
_chemical_name_systematic
; 
 ? 
;
_space_group_IT_number 2
_symmetry_cell_setting triclinic
_symmetry_space_group_name_Hall '-P 1'
_symmetry_space_group_name_H-M 'P -1'
_atom_sites_solution_hydrogens mixed
_atom_sites_solution_primary direct
_atom_sites_solution_secondary difmap
_audit_creation_method SHELXL-97
_cell_angle_alpha 101.098(3)
_cell_angle_beta 101.394(3)
_cell_angle_gamma 102.627(3)
_cell_formula_units_Z 2
_cell_length_a 10.0338(4)
_cell_length_b 12.7361(5)
_cell_length_c 16.6880(7)
_cell_measurement_reflns_used 12072
_cell_measurement_temperature 150(2)
_cell_measurement_theta_max 32.4251
_cell_measurement_theta_min 3.3027
_cell_volume 1977.11(15)
_computing_cell_refinement
;
CrysAlisPro, Agilent Technologies,
Version 1.171.34.49 (release 20-01-2011 CrysAlis171 .NET)
(compiled Jan 20 2011,15:58:25)
;
_computing_data_collection
;
CrysAlisPro, Agilent Technologies,
Version 1.171.34.49 (release 20-01-2011 CrysAlis171 .NET)
(compiled Jan 20 2011,15:58:25)
;
_computing_data_reduction
;
CrysAlisPro, Agilent Technologies,
Version 1.171.34.49 (release 20-01-2011 CrysAlis171 .NET)
(compiled Jan 20 2011,15:58:25)
;
_computing_structure_refinement 'SHELXL-97 (Sheldrick, 1997)'
_computing_structure_solution 'SHELXS-97 (Sheldrick, 1990)'
_diffrn_ambient_temperature 150(2)
_diffrn_detector_area_resol_mean 15.9653
_diffrn_measured_fraction_theta_full 0.999
_diffrn_measured_fraction_theta_max 0.999
_diffrn_measurement_details
;
  1 omega    0.00   90.00   1.0000   15.0000
omega____ theta____ kappa____ phi______ frames
    -       25.2489    0.0000  -30.0000 90

  2 omega    0.00   85.00   1.0000   15.0000
omega____ theta____ kappa____ phi______ frames
    -       25.2489 -129.0000   10.0000 85

  3 omega   -5.00   21.00   1.0000   15.0000
omega____ theta____ kappa____ phi______ frames
    -       25.2489   77.0000  120.0000 26

  4 omega   24.00   85.00   1.0000   15.0000
omega____ theta____ kappa____ phi______ frames
    -       25.2489 -128.0000  124.0000 61

  5 omega  -43.00  -17.00   1.0000   15.0000
omega____ theta____ kappa____ phi______ frames
    -       25.2489    0.0000  -30.0000 26

  6 omega  -47.00  -18.00   1.0000   15.0000
omega____ theta____ kappa____ phi______ frames
    -       25.2489  -37.0000  -30.0000 29

  7 omega    3.00   31.00   1.0000   15.0000
omega____ theta____ kappa____ phi______ frames
    -       25.2489  -37.0000  -30.0000 28

  8 omega   -1.00   37.00   1.0000   15.0000
omega____ theta____ kappa____ phi______ frames
    -       25.2489   37.0000  120.0000 38

  9 omega   69.00   95.00   1.0000   15.0000
omega____ theta____ kappa____ phi______ frames
    -       25.2489   77.0000  120.0000 26

 10 omega  -86.00    3.00   1.0000   15.0000
omega____ theta____ kappa____ phi______ frames
    -      -27.1239  -77.0000  -30.0000 89

 11 omega  -57.00   43.00   1.0000   15.0000
omega____ theta____ kappa____ phi______ frames
    -      -27.1239   77.0000 -120.0000 100

 12 omega  -53.00   45.00   1.0000   15.0000
omega____ theta____ kappa____ phi______ frames
    -      -27.1239   37.0000 -150.0000 98

 13 omega  -95.00    1.00   1.0000   15.0000
omega____ theta____ kappa____ phi______ frames
    -      -27.1239  -77.0000  120.0000 96

 14 omega  -71.00    3.00   1.0000   15.0000
omega____ theta____ kappa____ phi______ frames
    -      -27.1239  -77.0000 -150.0000 74

;
_diffrn_measurement_device_type 'Xcalibur, Sapphire3'
_diffrn_measurement_method '\w scans'
_diffrn_radiation_monochromator graphite
_diffrn_radiation_source 'fine-focus sealed tube'
_diffrn_radiation_type MoK\a
_diffrn_radiation_wavelength 0.71073
_diffrn_reflns_av_R_equivalents 0.0592
_diffrn_reflns_av_sigmaI/netI 0.0597
_diffrn_reflns_limit_h_max 14
_diffrn_reflns_limit_h_min -14
_diffrn_reflns_limit_k_max 18
_diffrn_reflns_limit_k_min -18
_diffrn_reflns_limit_l_max 23
_diffrn_reflns_limit_l_min -23
_diffrn_reflns_number 41283
_diffrn_reflns_theta_full 30.50
_diffrn_reflns_theta_max 30.50
_diffrn_reflns_theta_min 3.31
_exptl_absorpt_coefficient_mu 4.287
_exptl_absorpt_correction_T_max 0.5695
_exptl_absorpt_correction_T_min 0.3767
_exptl_absorpt_correction_type multi-scan
_exptl_absorpt_process_details
;
CrysAlisPro, Agilent Technologies,
Version 1.171.34.49 (release 20-01-2011 CrysAlis171 .NET)
(compiled Jan 20 2011,15:58:25)
empirical absorption correction using spherical harmonics,
 implemented in SCALE3 ABSPACK scaling algorithm.
;
_exptl_crystal_colour red
_exptl_crystal_density_diffrn 1.698
_exptl_crystal_description block
_exptl_crystal_F_000 988
_exptl_crystal_size_max 0.28
_exptl_crystal_size_mid 0.22
_exptl_crystal_size_min 0.15
_refine_diff_density_max 5.549
_refine_diff_density_min -2.664
_refine_diff_density_rms 0.220
_refine_ls_extinction_method none
_refine_ls_goodness_of_fit_ref 1.155
_refine_ls_hydrogen_treatment mixed
_refine_ls_matrix_type full
_refine_ls_number_parameters 643
_refine_ls_number_reflns 12067
_refine_ls_number_restraints 0
_refine_ls_restrained_S_all 1.155
_refine_ls_R_factor_all 0.0618
_refine_ls_R_factor_gt 0.0511
_refine_ls_shift/su_max 0.002
_refine_ls_shift/su_mean 0.000
_refine_ls_structure_factor_coef Fsqd
_refine_ls_weighting_details 'calc w=1/[\s^2^(Fo^2^)+(0.0682P)^2^+0.2386P] where P=(Fo^2^+2Fc^2^)/3'
_refine_ls_weighting_scheme calc
_refine_ls_wR_factor_gt 0.1229
_refine_ls_wR_factor_ref 0.1286
_reflns_number_gt 10446
_reflns_number_total 12067
_reflns_threshold_expression >2sigma(I)
_cod_data_source_file ic4006218_si_001_1.cif
_cod_data_source_block 1-Cl
_cod_original_cell_volume 1977.10(13)
_cod_database_code 4335205

loop_
_symmetry_equiv_pos_as_xyz
'x, y, z'
'-x, -y, -z'

loop_
_atom_site_label
_atom_site_type_symbol
_atom_site_fract_x
_atom_site_fract_y
_atom_site_fract_z
_atom_site_U_iso_or_equiv
_atom_site_adp_type
_atom_site_occupancy
_atom_site_symmetry_multiplicity
_atom_site_calc_flag
_atom_site_refinement_flags
U1 U 0.914319(17) 0.619580(14) 0.735070(10) 0.01813(6) Uani 1 1 d .
Cl1 Cl 0.70374(13) 0.47588(11) 0.76880(8) 0.0278(3) Uani 1 1 d .
Cl2 Cl 0.89625(13) 0.82520(10) 0.78435(8) 0.0264(2) Uani 1 1 d .
O1 O 1.0318(4) 0.4920(3) 0.7441(2) 0.0224(7) Uani 1 1 d .
N1 N 0.8373(4) 0.4712(3) 0.6014(2) 0.0179(7) Uani 1 1 d .
N2 N 0.6831(4) 0.6193(3) 0.6172(2) 0.0184(7) Uani 1 1 d .
C1 C 1.0080(5) 0.3842(4) 0.7223(3) 0.0205(9) Uani 1 1 d .
C2 C 1.1043(5) 0.3325(4) 0.7643(3) 0.0228(10) Uani 1 1 d .
H2 H 1.187(7) 0.375(6) 0.802(4) 0.028(16) Uiso 1 1 d .
C3 C 1.0781(6) 0.2207(5) 0.7476(4) 0.0276(11) Uani 1 1 d .
H3 H 1.157(6) 0.191(5) 0.781(3) 0.018(14) Uiso 1 1 d .
C4 C 0.9502(6) 0.1507(4) 0.6908(3) 0.0268(10) Uani 1 1 d .
C5 C 0.9142(7) 0.0349(5) 0.6810(4) 0.0335(12) Uani 1 1 d .
H5 H 0.973(8) 0.000(7) 0.709(5) 0.05(2) Uiso 1 1 d .
C6 C 0.7881(7) -0.0303(5) 0.6307(4) 0.0389(14) Uani 1 1 d .
H6 H 0.765(8) -0.103(7) 0.625(5) 0.05(2) Uiso 1 1 d .
C7 C 0.6922(7) 0.0175(5) 0.5871(4) 0.0366(13) Uani 1 1 d .
H7 H 0.600(8) -0.028(7) 0.556(5) 0.06(2) Uiso 1 1 d .
C8 C 0.7267(6) 0.1294(5) 0.5933(4) 0.0310(12) Uani 1 1 d .
H8 H 0.660(6) 0.158(5) 0.565(4) 0.019(14) Uiso 1 1 d .
C9 C 0.8564(6) 0.1989(4) 0.6444(3) 0.0255(10) Uani 1 1 d .
C10 C 0.8946(5) 0.3180(4) 0.6559(3) 0.0209(9) Uani 1 1 d .
C11 C 0.8293(5) 0.3666(4) 0.5928(3) 0.0203(9) Uani 1 1 d .
H11 H 0.773(6) 0.310(5) 0.539(4) 0.019(14) Uiso 1 1 d .
C12 C 0.7847(5) 0.5051(4) 0.5284(3) 0.0182(8) Uani 1 1 d .
C13 C 0.8115(5) 0.4694(4) 0.4517(3) 0.0231(10) Uani 1 1 d .
H13 H 0.864(6) 0.423(5) 0.445(3) 0.016(14) Uiso 1 1 d .
C14 C 0.7500(5) 0.5033(5) 0.3804(3) 0.0246(10) Uani 1 1 d .
H14 H 0.770(7) 0.487(6) 0.335(4) 0.032(17) Uiso 1 1 d .
C15 C 0.6613(6) 0.5699(5) 0.3869(3) 0.0253(10) Uani 1 1 d .
H15 H 0.609(7) 0.591(6) 0.337(4) 0.029(17) Uiso 1 1 d .
C16 C 0.6337(5) 0.6098(4) 0.4655(3) 0.0210(9) Uani 1 1 d .
C17 C 0.5392(5) 0.6765(5) 0.4766(4) 0.0257(10) Uani 1 1 d .
H17 H 0.499(7) 0.689(6) 0.429(4) 0.040(19) Uiso 1 1 d .
C18 C 0.5157(5) 0.7066(4) 0.5539(3) 0.0248(10) Uani 1 1 d .
H18 H 0.453(6) 0.740(5) 0.562(4) 0.021(14) Uiso 1 1 d .
C19 C 0.5898(5) 0.6775(4) 0.6239(3) 0.0212(9) Uani 1 1 d .
C20 C 0.6994(5) 0.5811(4) 0.5380(3) 0.0171(8) Uani 1 1 d .
C21 C 0.5576(6) 0.7119(6) 0.7075(4) 0.0289(11) Uani 1 1 d .
H21A H 0.456(8) 0.708(6) 0.698(4) 0.04(2) Uiso 1 1 d .
H21B H 0.605(7) 0.785(6) 0.728(4) 0.035(18) Uiso 1 1 d .
H21C H 0.582(9) 0.673(8) 0.741(5) 0.06(3) Uiso 1 1 d .
O31 O 1.0106(4) 0.6891(3) 0.6432(2) 0.0222(7) Uani 1 1 d .
N31 N 1.1727(4) 0.7177(4) 0.7989(3) 0.0210(8) Uani 1 1 d .
N32 N 1.0093(4) 0.6657(4) 0.9032(3) 0.0220(8) Uani 1 1 d .
C31 C 1.0905(5) 0.7854(4) 0.6420(3) 0.0223(9) Uani 1 1 d .
C32 C 1.0570(6) 0.8272(5) 0.5698(4) 0.0298(11) Uani 1 1 d .
H32 H 0.994(9) 0.775(8) 0.521(5) 0.06(3) Uiso 1 1 d .
C33 C 1.1321(6) 0.9288(5) 0.5668(4) 0.0314(12) Uani 1 1 d .
H33 H 1.106(6) 0.961(6) 0.519(4) 0.028(16) Uiso 1 1 d .
C34 C 1.2460(6) 0.9961(5) 0.6351(4) 0.0277(11) Uani 1 1 d .
C35 C 1.3199(7) 1.1033(5) 0.6332(5) 0.0394(14) Uani 1 1 d .
H35 H 1.296(7) 1.127(6) 0.589(4) 0.034(18) Uiso 1 1 d .
C36 C 1.4287(8) 1.1680(6) 0.6983(5) 0.0422(15) Uani 1 1 d .
H36 H 1.485(8) 1.236(7) 0.691(5) 0.06(2) Uiso 1 1 d .
C37 C 1.4697(8) 1.1263(6) 0.7688(5) 0.0453(16) Uani 1 1 d .
H37 H 1.560(8) 1.162(7) 0.809(5) 0.05(2) Uiso 1 1 d .
C38 C 1.4003(6) 1.0217(5) 0.7728(4) 0.0351(13) Uani 1 1 d .
H38 H 1.433(6) 1.002(5) 0.830(4) 0.024(15) Uiso 1 1 d .
C39 C 1.2869(5) 0.9533(5) 0.7062(4) 0.0270(11) Uani 1 1 d .
C40 C 1.2083(5) 0.8456(4) 0.7086(3) 0.0235(10) Uani 1 1 d .
C41 C 1.2505(5) 0.7992(4) 0.7796(3) 0.0232(10) Uani 1 1 d .
H41 H 1.339(6) 0.837(5) 0.816(4) 0.021(14) Uiso 1 1 d .
C42 C 1.2325(5) 0.6809(4) 0.8694(3) 0.0237(10) Uani 1 1 d .
C43 C 1.3665(6) 0.6677(5) 0.8864(4) 0.0333(12) Uani 1 1 d .
H43 H 1.422(7) 0.687(6) 0.848(4) 0.029(16) Uiso 1 1 d .
C44 C 1.4206(6) 0.6358(6) 0.9608(5) 0.0422(16) Uani 1 1 d .
H44 H 1.530(9) 0.629(7) 0.972(5) 0.06(2) Uiso 1 1 d .
C45 C 1.3426(7) 0.6224(6) 1.0179(4) 0.0399(15) Uani 1 1 d .
H45 H 1.377(7) 0.610(6) 1.070(4) 0.038(19) Uiso 1 1 d .
C46 C 1.2038(6) 0.6357(5) 1.0028(4) 0.0312(12) Uani 1 1 d .
C47 C 1.1199(7) 0.6303(6) 1.0610(4) 0.0379(14) Uani 1 1 d .
H47 H 1.158(7) 0.617(6) 1.114(4) 0.030(17) Uiso 1 1 d .
C48 C 0.9913(7) 0.6479(6) 1.0417(4) 0.0382(14) Uani 1 1 d .
H48 H 0.926(7) 0.654(6) 1.085(4) 0.033(17) Uiso 1 1 d .
C49 C 0.9369(6) 0.6648(5) 0.9617(3) 0.0307(12) Uani 1 1 d .
C50 C 1.1458(5) 0.6582(4) 0.9255(3) 0.0227(9) Uani 1 1 d .
C51 C 0.7937(7) 0.6858(6) 0.9439(4) 0.0385(14) Uani 1 1 d .
H51A H 0.7874 0.7295 0.9017 0.058 Uiso 1 1 calc R
H51B H 0.7789 0.7268 0.9960 0.058 Uiso 1 1 calc R
H51C H 0.7212 0.6148 0.9225 0.058 Uiso 1 1 calc R
N61 N 0.6061(6) -0.0738(5) 0.9103(4) 0.0483(14) Uani 1 1 d .
C61 C 0.7043(8) -0.0130(6) 0.8821(5) 0.0462(16) Uani 1 1 d .
H61 H 0.675(8) -0.010(6) 0.824(5) 0.04(2) Uiso 1 1 d .
C62 C 0.8321(8) 0.0510(7) 0.9329(6) 0.055(2) Uani 1 1 d .
H62 H 0.894(9) 0.091(7) 0.913(5) 0.06(3) Uiso 1 1 d .
C63 C 0.8635(9) 0.0546(7) 1.0164(5) 0.055(2) Uani 1 1 d .
H63 H 0.957(11) 0.094(9) 1.062(7) 0.09(3) Uiso 1 1 d .
C64 C 0.7649(9) -0.0067(7) 1.0467(5) 0.056(2) Uani 1 1 d .
H64 H 0.786(7) -0.004(5) 1.097(4) 0.025(16) Uiso 1 1 d .
C65 C 0.6371(9) -0.0693(7) 0.9920(5) 0.0522(18) Uani 1 1 d .
H65 H 0.578(7) -0.100(6) 1.014(4) 0.028(18) Uiso 1 1 d .

loop_
_atom_site_aniso_label
_atom_site_aniso_U_11
_atom_site_aniso_U_22
_atom_site_aniso_U_33
_atom_site_aniso_U_23
_atom_site_aniso_U_13
_atom_site_aniso_U_12
U1 0.02007(9) 0.01540(9) 0.02004(9) 0.00423(6) 0.00514(6) 0.00704(6)
Cl1 0.0251(6) 0.0298(6) 0.0296(6) 0.0128(5) 0.0073(5) 0.0046(5)
Cl2 0.0290(6) 0.0173(5) 0.0324(6) 0.0031(4) 0.0049(5) 0.0103(5)
O1 0.0228(16) 0.0172(17) 0.0269(17) 0.0036(13) 0.0041(13) 0.0087(14)
N1 0.0183(17) 0.0171(19) 0.0205(18) 0.0053(15) 0.0052(14) 0.0085(15)
N2 0.0199(18) 0.0146(18) 0.0205(18) 0.0025(14) 0.0048(14) 0.0059(15)
C1 0.022(2) 0.018(2) 0.026(2) 0.0090(18) 0.0101(18) 0.0083(18)
C2 0.022(2) 0.022(2) 0.025(2) 0.0072(19) 0.0052(19) 0.007(2)
C3 0.029(3) 0.026(3) 0.035(3) 0.015(2) 0.010(2) 0.014(2)
C4 0.030(3) 0.020(2) 0.035(3) 0.011(2) 0.011(2) 0.009(2)
C5 0.038(3) 0.023(3) 0.044(3) 0.016(2) 0.007(3) 0.012(2)
C6 0.041(3) 0.019(3) 0.053(4) 0.014(3) 0.004(3) 0.004(3)
C7 0.036(3) 0.021(3) 0.046(3) 0.010(2) 0.001(3) 0.001(2)
C8 0.029(3) 0.023(3) 0.038(3) 0.008(2) 0.001(2) 0.007(2)
C9 0.029(3) 0.019(2) 0.031(3) 0.007(2) 0.009(2) 0.010(2)
C10 0.021(2) 0.017(2) 0.027(2) 0.0076(18) 0.0058(18) 0.0095(18)
C11 0.020(2) 0.016(2) 0.024(2) 0.0016(17) 0.0035(17) 0.0065(18)
C12 0.018(2) 0.016(2) 0.022(2) 0.0061(17) 0.0056(16) 0.0063(17)
C13 0.023(2) 0.021(2) 0.026(2) 0.0047(19) 0.0081(19) 0.007(2)
C14 0.025(2) 0.029(3) 0.020(2) 0.005(2) 0.0093(19) 0.007(2)
C15 0.026(2) 0.028(3) 0.022(2) 0.010(2) 0.0048(19) 0.005(2)
C16 0.019(2) 0.021(2) 0.024(2) 0.0083(18) 0.0036(17) 0.0048(18)
C17 0.022(2) 0.025(3) 0.033(3) 0.014(2) 0.004(2) 0.009(2)
C18 0.022(2) 0.022(2) 0.032(3) 0.006(2) 0.0053(19) 0.011(2)
C19 0.017(2) 0.018(2) 0.027(2) 0.0030(18) 0.0044(17) 0.0032(18)
C20 0.0173(19) 0.014(2) 0.020(2) 0.0049(16) 0.0039(16) 0.0042(17)
C21 0.024(3) 0.032(3) 0.030(3) 0.001(2) 0.007(2) 0.012(2)
O31 0.0244(17) 0.0192(17) 0.0221(16) 0.0043(13) 0.0045(13) 0.0060(14)
N31 0.0219(19) 0.023(2) 0.0198(19) 0.0058(16) 0.0055(15) 0.0076(17)
N32 0.0229(19) 0.020(2) 0.026(2) 0.0073(16) 0.0098(16) 0.0067(17)
C31 0.026(2) 0.018(2) 0.028(2) 0.0077(18) 0.0115(19) 0.0091(19)
C32 0.034(3) 0.028(3) 0.027(3) 0.010(2) 0.006(2) 0.006(2)
C33 0.035(3) 0.030(3) 0.034(3) 0.018(2) 0.010(2) 0.008(2)
C34 0.025(2) 0.024(3) 0.034(3) 0.010(2) 0.008(2) 0.006(2)
C35 0.047(4) 0.029(3) 0.046(4) 0.021(3) 0.013(3) 0.007(3)
C36 0.050(4) 0.027(3) 0.050(4) 0.018(3) 0.015(3) 0.001(3)
C37 0.045(4) 0.034(4) 0.049(4) 0.014(3) 0.003(3) -0.001(3)
C38 0.032(3) 0.027(3) 0.038(3) 0.012(2) 0.000(2) -0.005(2)
C39 0.023(2) 0.024(3) 0.035(3) 0.012(2) 0.009(2) 0.001(2)
C40 0.027(2) 0.022(2) 0.026(2) 0.0095(19) 0.0121(19) 0.008(2)
C41 0.021(2) 0.023(2) 0.026(2) 0.0044(19) 0.0064(19) 0.0070(19)
C42 0.021(2) 0.021(2) 0.027(2) 0.0074(19) 0.0036(18) 0.0039(19)
C43 0.025(3) 0.037(3) 0.041(3) 0.018(3) 0.006(2) 0.010(2)
C44 0.026(3) 0.054(4) 0.053(4) 0.030(3) 0.004(3) 0.012(3)
C45 0.034(3) 0.043(4) 0.043(3) 0.022(3) -0.002(3) 0.011(3)
C46 0.035(3) 0.028(3) 0.028(3) 0.010(2) 0.003(2) 0.004(2)
C47 0.048(4) 0.036(3) 0.026(3) 0.011(2) 0.006(3) 0.003(3)
C48 0.049(4) 0.038(3) 0.032(3) 0.012(3) 0.019(3) 0.008(3)
C49 0.035(3) 0.030(3) 0.027(3) 0.003(2) 0.014(2) 0.008(2)
C50 0.027(2) 0.019(2) 0.021(2) 0.0054(18) 0.0031(18) 0.0057(19)
C51 0.037(3) 0.047(4) 0.038(3) 0.008(3) 0.022(3) 0.016(3)
N61 0.043(3) 0.047(4) 0.046(3) 0.001(3) -0.001(3) 0.011(3)
C61 0.042(4) 0.042(4) 0.048(4) -0.002(3) 0.003(3) 0.015(3)
C62 0.042(4) 0.042(4) 0.068(5) -0.007(4) 0.008(4) 0.011(3)
C63 0.049(4) 0.047(4) 0.051(4) -0.010(3) -0.009(4) 0.016(4)
C64 0.069(5) 0.052(5) 0.040(4) -0.006(3) -0.008(4) 0.036(4)
C65 0.054(5) 0.053(5) 0.052(4) 0.012(4) 0.009(4) 0.023(4)

loop_
_atom_type_symbol
_atom_type_description
_atom_type_scat_dispersion_real
_atom_type_scat_dispersion_imag
_atom_type_scat_source
C C 0.0033 0.0016 'International Tables Vol C Tables 4.2.6.8 and 6.1.1.4'
H H 0.0000 0.0000 'International Tables Vol C Tables 4.2.6.8 and 6.1.1.4'
N N 0.0061 0.0033 'International Tables Vol C Tables 4.2.6.8 and 6.1.1.4'
O O 0.0106 0.0060 'International Tables Vol C Tables 4.2.6.8 and 6.1.1.4'
Cl Cl 0.1484 0.1585 'International Tables Vol C Tables 4.2.6.8 and 6.1.1.4'
U U -9.6767 9.6646 'International Tables Vol C Tables 4.2.6.8 and 6.1.1.4'

loop_
_geom_angle_atom_site_label_1
_geom_angle_atom_site_label_2
_geom_angle_atom_site_label_3
_geom_angle
O31 U1 O1 97.01(13)
O31 U1 N1 73.35(13)
O1 U1 N1 69.48(13)
O31 U1 N31 69.05(13)
O1 U1 N31 71.73(14)
N1 U1 N31 120.84(13)
O31 U1 Cl2 82.23(10)
O1 U1 Cl2 150.15(10)
N1 U1 Cl2 136.83(9)
N31 U1 Cl2 80.32(10)
O31 U1 N32 129.29(13)
O1 U1 N32 80.71(13)
N1 U1 N32 145.31(13)
N31 U1 N32 62.15(13)
Cl2 U1 N32 77.07(10)
O31 U1 Cl1 149.68(9)
O1 U1 Cl1 85.69(10)
N1 U1 Cl1 79.50(10)
N31 U1 Cl1 138.92(10)
Cl2 U1 Cl1 109.94(4)
N32 U1 Cl1 81.00(9)
O31 U1 N2 78.15(12)
O1 U1 N2 130.61(12)
N1 U1 N2 62.00(12)
N31 U1 N2 142.98(13)
Cl2 U1 N2 78.66(9)
N32 U1 N2 139.41(12)
Cl1 U1 N2 77.35(9)
C1 O1 U1 138.9(3)
C11 N1 C12 117.3(4)
C11 N1 U1 127.4(3)
C12 N1 U1 115.0(3)
C19 N2 C20 117.5(4)
C19 N2 U1 129.4(3)
C20 N2 U1 109.5(3)
O1 C1 C10 121.8(4)
O1 C1 C2 119.4(4)
C10 C1 C2 118.8(5)
C3 C2 C1 121.0(5)
C2 C3 C4 121.0(5)
C5 C4 C9 119.4(5)
C5 C4 C3 121.3(5)
C9 C4 C3 119.3(5)
C6 C5 C4 120.8(6)
C5 C6 C7 120.0(6)
C8 C7 C6 120.3(6)
C7 C8 C9 121.0(5)
C8 C9 C4 118.4(5)
C8 C9 C10 123.0(5)
C4 C9 C10 118.6(5)
C1 C10 C11 119.9(4)
C1 C10 C9 119.6(4)
C11 C10 C9 119.9(4)
N1 C11 C10 125.7(4)
C13 C12 N1 123.6(4)
C13 C12 C20 120.3(4)
N1 C12 C20 116.1(4)
C12 C13 C14 120.4(5)
C15 C14 C13 120.3(5)
C14 C15 C16 120.6(5)
C20 C16 C15 119.7(5)
C20 C16 C17 116.4(5)
C15 C16 C17 123.8(5)
C18 C17 C16 119.2(5)
C17 C18 C19 120.8(5)
N2 C19 C18 122.1(5)
N2 C19 C21 119.7(5)
C18 C19 C21 118.2(5)
N2 C20 C16 123.7(4)
N2 C20 C12 117.8(4)
C16 C20 C12 118.4(4)
C31 O31 U1 136.3(3)
C41 N31 C42 118.0(4)
C41 N31 U1 128.7(3)
C42 N31 U1 113.1(3)
C49 N32 C50 117.2(5)
C49 N32 U1 129.2(4)
C50 N32 U1 110.9(3)
O31 C31 C40 122.1(4)
O31 C31 C32 118.1(5)
C40 C31 C32 119.8(5)
C33 C32 C31 120.6(5)
C32 C33 C34 121.6(5)
C35 C34 C33 121.4(5)
C35 C34 C39 119.8(5)
C33 C34 C39 118.9(5)
C36 C35 C34 121.6(6)
C35 C36 C37 119.0(6)
C38 C37 C36 121.1(6)
C37 C38 C39 121.0(6)
C38 C39 C34 117.6(5)
C38 C39 C40 123.1(5)
C34 C39 C40 119.2(5)
C31 C40 C39 119.7(5)
C31 C40 C41 120.2(5)
C39 C40 C41 120.1(5)
N31 C41 C40 125.5(5)
C43 C42 N31 124.2(5)
C43 C42 C50 119.3(5)
N31 C42 C50 116.5(4)
C42 C43 C44 120.5(6)
C45 C44 C43 120.5(6)
C44 C45 C46 120.7(6)
C47 C46 C50 117.3(6)
C47 C46 C45 124.0(6)
C50 C46 C45 118.7(5)
C48 C47 C46 119.3(6)
C47 C48 C49 120.5(6)
N32 C49 C48 122.4(6)
N32 C49 C51 119.3(5)
C48 C49 C51 118.3(5)
N32 C50 C46 122.8(5)
N32 C50 C42 117.3(4)
C46 C50 C42 119.8(5)
C65 N61 C61 116.6(7)
N61 C61 C62 123.3(8)
C63 C62 C61 119.8(9)
C62 C63 C64 118.0(7)
C63 C64 C65 119.4(8)
N61 C65 C64 122.9(9)

loop_
_geom_bond_atom_site_label_1
_geom_bond_atom_site_label_2
_geom_bond_distance
U1 O31 2.191(3)
U1 O1 2.216(4)
U1 N1 2.491(4)
U1 N31 2.529(4)
U1 Cl2 2.6467(12)
U1 N32 2.681(4)
U1 Cl1 2.7031(13)
U1 N2 2.728(4)
O1 C1 1.306(6)
N1 C11 1.294(6)
N1 C12 1.414(6)
N2 C19 1.324(6)
N2 C20 1.372(6)
C1 C10 1.399(7)
C1 C2 1.430(7)
C2 C3 1.353(8)
C3 C4 1.426(8)
C4 C5 1.408(8)
C4 C9 1.418(7)
C5 C6 1.359(9)
C6 C7 1.405(9)
C7 C8 1.370(8)
C8 C9 1.404(8)
C9 C10 1.445(7)
C10 C11 1.442(7)
C12 C13 1.371(7)
C12 C20 1.432(6)
C13 C14 1.417(7)
C14 C15 1.363(8)
C15 C16 1.415(7)
C16 C20 1.412(6)
C16 C17 1.420(7)
C17 C18 1.354(8)
C18 C19 1.414(7)
C19 C21 1.498(7)
O31 C31 1.317(6)
N31 C41 1.291(7)
N31 C42 1.421(6)
N32 C49 1.328(7)
N32 C50 1.375(6)
C31 C40 1.406(7)
C31 C32 1.420(7)
C32 C33 1.363(8)
C33 C34 1.422(8)
C34 C35 1.413(8)
C34 C39 1.424(8)
C35 C36 1.359(10)
C36 C37 1.406(10)
C37 C38 1.383(9)
C38 C39 1.408(8)
C39 C40 1.437(7)
C40 C41 1.454(7)
C42 C43 1.372(7)
C42 C50 1.425(7)
C43 C44 1.424(8)
C44 C45 1.359(10)
C45 C46 1.419(9)
C46 C47 1.407(9)
C46 C50 1.416(7)
C47 C48 1.345(10)
C48 C49 1.415(8)
C49 C51 1.501(9)
N61 C65 1.324(10)
N61 C61 1.336(10)
C61 C62 1.369(10)
C62 C63 1.357(12)
C63 C64 1.362(13)
C64 C65 1.387(11)
